data_7223676
loop_
_publ_author_name
'Stammler, H.G.'
'Weiss, J.'

_publ_section_title
;
 Synthese und Kristallstruktur von (S4N3)2Se2Cl10 , (S4N3)2Se2Cl6 und
 ((S4N3)SeCl5)n
;
_journal_name_full
;
Zeitschrift fuer Naturforschung, Teil B. Anorganische Chemie, Organische 
Chemie (42,1987-)
;
_journal_page_first 1483
_journal_page_last 1487
_journal_volume 44
_journal_year 1989
_chemical_formula_sum 'Cl10 N6 S8 Se2'
_chemical_name_systematic '(S4 N3)2 Se2 Cl10'
_space_group_IT_number 14
_symmetry_space_group_name_Hall '-P 2yab'
_symmetry_space_group_name_H-M 'P 1 21/a 1'
_cell_angle_alpha 90
_cell_angle_beta 104.31
_cell_angle_gamma 90
_cell_formula_units_Z 2
_cell_length_a 8.175
_cell_length_b 17.904
_cell_length_c 8.432
_cell_volume 1195.859
_citation_journal_id_ASTM ZNBSEN
_cod_data_source_file Stammler_ZNBSEN_1989_1985.cif
_cod_data_source_block Cl10N6S8Se2
_cod_original_sg_symbol_Hall '-P 2ybc (z,y,-x)'
_cod_database_code 7223676

loop_
_symmetry_equiv_pos_as_xyz
x,y,z
-x+1/2,y+1/2,-z
-x,-y,-z
x-1/2,-y-1/2,z

loop_
_atom_site_label
_atom_site_type_symbol
_atom_site_fract_x
_atom_site_fract_y
_atom_site_fract_z
_atom_site_occupancy
_atom_site_U_iso_or_equiv
Cl4 Cl-1 0.0985 0.6082 0.5377 1 0.0
S2 S-2 -0.2188 0.5617 0.1754 1 0.0
Se1 Se+4 0.3619 0.5946 0.5149 1 0.0
Cl1 Cl-1 0.2717 0.5945 0.2292 1 0.0
N2 N+3 -0.1422 0.6784 -0.159 1 0.0
Cl2 Cl-1 0.4568 0.5926 0.8101 1 0.0
Cl3 Cl-1 0.6757 0.5618 0.4907 1 0.0
Cl5 Cl-1 0.42 0.7139 0.516 1 0.0
N3 N+3 -0.3023 0.7221 0.0661 1 0.0
N1 N+3 -0.1382 0.5576 0.0263 1 0.0
S4 S-2 -0.2394 0.7406 -0.0869 1 0.0
S1 S-2 -0.3195 0.6663 0.2039 1 0.0
S3 S-2 -0.0955 0.5949 -0.1233 1 0.0
